data_1532382
loop_
_publ_author_name
'Yahyaoui, S.'
'Naili, H.'
'Daran, J.C.'
'Ben Hassen, R.'
'Donadieu, B.'
'Ben Salah, A.'

_publ_section_title
;
 Crystal structure and thermal study of the new hydrated cadmium -
 cerium(III) chloride Ce Cd4 Cl11 * 13(H2 O)
;
_journal_name_full 'Journal of Solid State Chemistry'
_journal_page_first 328
_journal_page_last 334
_journal_volume 173
_journal_year 2003
_chemical_formula_sum 'Cd4 Ce Cl11 H26 O13'
_chemical_name_systematic 'Ce Cd4 Cl11 (H2 O)13'
_space_group_IT_number 4
_symmetry_space_group_name_Hall 'P 2yb'
_symmetry_space_group_name_H-M 'P 1 21 1'
_cell_angle_alpha 90
_cell_angle_beta 101.61
_cell_angle_gamma 90
_cell_formula_units_Z 2
_cell_length_a 7.667
_cell_length_b 17.351
_cell_length_c 11.97
_cell_volume 1559.791
_citation_journal_id_ASTM JSSCBI
_cod_data_source_file Yahyaoui_JSSCBI_2003_1602.cif
_cod_data_source_block H26Cd4Ce1Cl11O13
_cod_original_formula_sum 'H26 Cd4 Ce1 Cl11 O13'
_cod_database_code 1532382

loop_
_symmetry_equiv_pos_as_xyz
x,y,z
-x,y+1/2,-z

loop_
_atom_site_label
_atom_site_type_symbol
_atom_site_fract_x
_atom_site_fract_y
_atom_site_fract_z
_atom_site_occupancy
_atom_site_U_iso_or_equiv
O5 O-2 0.769 0.681 0.796 1 0.0
Cl9 Cl-1 0.8333 0.4547 0.8563 1 0.0
Cl2 Cl-1 0.0107 0.3464 0.6284 1 0.0
O2 O-2 0.718 0.764 0.165 1 0.0
O8 O-2 0.61 0.583 0.944 1 0.0
Cl7 Cl-1 0.3229 0.4599 0.8525 1 0.0
O1 O-2 0.841 0.535 0.191 1 0.0
O3 O-2 0.345 0.687 0.812 1 0.0
Cl6 Cl-1 0.6996 0.4458 0.4103 1 0.0
O12 O-2 0.096 0.875 0.858 1 0.0
O13 O-2 0.089 0.605 0.894 1 0.0
Cl11 Cl-1 0.1832 0.6476 0.3652 1 0.0
O10 O-2 0.409 0.676 0.068 1 0.0
Ce1 Ce+3 0.6253 0.731 0.9555 1 0.0
Cl8 Cl-1 0.5119 0.3474 0.6336 1 0.0
Cl10 Cl-1 0.3982 0.5106 0.1643 1 0.0
Cl4 Cl-1 0.6763 0.6502 0.3756 1 0.0
Cd1 Cd+2 0.264 0.4471 0.6385 1 0.0
O9 O-2 0.917 0.663 0.048 1 0.0
Cd3 Cd+2 0.4307 0.5467 0.3722 1 0.0
Cl3 Cl-1 0.5023 0.5547 0.6092 1 0.0
Cd2 Cd+2 0.7655 0.4482 0.6426 1 0.0
Cd4 Cd+2 -0.0652 0.5547 0.3903 1 0.0
Cl5 Cl-1 0.006 0.5568 0.6145 1 0.0
O7 O-2 0.847 0.839 0.987 1 0.0
O11 O-2 0.175 0.764 0.162 1 0.0
O4 O-2 0.565 0.823 0.787 1 0.0
O6 O-2 0.424 0.837 0.998 1 0.0
Cl1 Cl-1 0.1856 0.4457 0.4052 1 0.0
